data_4108555
loop_
_publ_author_name
'Robert E. Bachman'
'Sheri A. Bodolosky-Bettis'
'Chelsea J. Pyle'
'Margaret Anne Gray'

_publ_contact_author_address
;Department of Chemistry, The University of the South,
 735 University Ave., Sewanee, TN 37383
;
_publ_contact_author_name 'Robert E. Bachman'
_publ_section_title
;
 Reversible Oxidative Addition and Reductive Elimination of Fluorinated
 Disulfides at Gold(I) Thiolate Complexes: A New Ligand Exchange Mechanism
;
_journal_name_full 'Journal of the American Chemical Society'
_journal_page_first 14303
_journal_page_last 14310
_journal_paper_doi 10.1021/ja805266r
_journal_volume 130
_journal_year 2008
_chemical_formula_sum 'C20 H22 Au F8 N S2'
_chemical_formula_weight 689.47
_chemical_name_systematic
; 
 ? 
;
_space_group_IT_number 14
_symmetry_cell_setting monoclinic
_symmetry_space_group_name_Hall '-P 2ybc'
_symmetry_space_group_name_H-M 'P 1 21/c 1'
_atom_sites_solution_hydrogens geom
_atom_sites_solution_primary direct
_atom_sites_solution_secondary difmap
_audit_creation_method SHELXL-97
_cell_angle_alpha 90.00
_cell_angle_beta 98.117(2)
_cell_angle_gamma 90.00
_cell_formula_units_Z 2
_cell_length_a 10.4770(14)
_cell_length_b 11.1712(15)
_cell_length_c 9.7209(13)
_cell_measurement_reflns_used 8192
_cell_measurement_temperature 173(2)
_cell_volume 1126.3(3)
_computing_cell_refinement 'Bruker SMART'
_computing_data_collection 'Bruker SMART'
_computing_data_reduction 'Bruker SHELXTL'
_computing_molecular_graphics 'Bruker SHELXTL'
_computing_publication_material 'Bruker SHELXTL'
_computing_structure_refinement 'SHELXL-97 (Sheldrick, 1997)'
_computing_structure_solution 'SHELXS-97 (Sheldrick, 1990)'
_diffrn_ambient_temperature 173(2)
_diffrn_measured_fraction_theta_full 0.951
_diffrn_measured_fraction_theta_max 0.951
_diffrn_measurement_device_type 'CCD area detector'
_diffrn_measurement_method 'phi and omega scans'
_diffrn_radiation_monochromator graphite
_diffrn_radiation_source 'fine-focus sealed tube'
_diffrn_radiation_type MoK\a
_diffrn_radiation_wavelength 0.71073
_diffrn_reflns_av_R_equivalents 0.0551
_diffrn_reflns_av_sigmaI/netI 0.0526
_diffrn_reflns_limit_h_max 13
_diffrn_reflns_limit_h_min -13
_diffrn_reflns_limit_k_max 14
_diffrn_reflns_limit_k_min -14
_diffrn_reflns_limit_l_max 12
_diffrn_reflns_limit_l_min -12
_diffrn_reflns_number 12200
_diffrn_reflns_theta_full 28.29
_diffrn_reflns_theta_max 28.29
_diffrn_reflns_theta_min 1.96
_exptl_absorpt_coefficient_mu 6.790
_exptl_absorpt_correction_T_max 0.4963
_exptl_absorpt_correction_T_min 0.3437
_exptl_absorpt_correction_type multi-scan
_exptl_absorpt_process_details 'Blessing 1995'
_exptl_crystal_colour colorless
_exptl_crystal_density_diffrn 2.033
_exptl_crystal_description block
_exptl_crystal_F_000 664
_exptl_crystal_size_max 0.20
_exptl_crystal_size_mid 0.20
_exptl_crystal_size_min 0.12
_refine_diff_density_max 0.927
_refine_diff_density_min -0.993
_refine_diff_density_rms 0.144
_refine_ls_extinction_method none
_refine_ls_goodness_of_fit_ref 1.007
_refine_ls_hydrogen_treatment noref
_refine_ls_matrix_type full
_refine_ls_number_parameters 148
_refine_ls_number_reflns 2661
_refine_ls_number_restraints 0
_refine_ls_restrained_S_all 1.007
_refine_ls_R_factor_all 0.0645
_refine_ls_R_factor_gt 0.0331
_refine_ls_shift/su_max 0.000
_refine_ls_shift/su_mean 0.000
_refine_ls_structure_factor_coef Fsqd
_refine_ls_weighting_details 'calc w=1/[\s^2^(Fo^2^)+(0.0365P)^2^+0.0000P] where P=(Fo^2^+2Fc^2^)/3'
_refine_ls_weighting_scheme calc
_refine_ls_wR_factor_gt 0.0698
_refine_ls_wR_factor_ref 0.0781
_reflns_number_gt 1764
_reflns_number_total 2661
_reflns_threshold_expression >2sigma(I)
_cod_data_source_file ja805266r_si_005.cif
_cod_data_source_block AU1F4
_cod_database_code 4108555

loop_
_symmetry_equiv_pos_as_xyz
'x, y, z'
'-x, y+1/2, -z+1/2'
'-x, -y, -z'
'x, -y-1/2, z-1/2'

loop_
_atom_site_label
_atom_site_type_symbol
_atom_site_fract_x
_atom_site_fract_y
_atom_site_fract_z
_atom_site_U_iso_or_equiv
_atom_site_adp_type
_atom_site_occupancy
_atom_site_symmetry_multiplicity
_atom_site_calc_flag
_atom_site_refinement_flags
_atom_site_disorder_assembly
_atom_site_disorder_group
Au1 Au 0.0000 0.0000 0.0000 0.03209(11) Uani 1 2 d S . .
S1 S 0.19597(14) 0.09304(14) 0.04033(18) 0.0430(4) Uani 1 1 d . . .
F1 F 0.3543(3) 0.1457(3) -0.1842(3) 0.0461(9) Uani 1 1 d . . .
N1 N 0.0000 0.0000 -0.5000 0.0288(12) Uani 1 2 d S . .
C1 C 0.2939(5) -0.0078(5) -0.0368(6) 0.0315(11) Uani 1 1 d . . .
F2 F 0.5134(4) 0.0009(3) -0.2943(4) 0.0619(11) Uani 1 1 d . . .
C2 C 0.3656(5) 0.0316(5) -0.1389(6) 0.0322(13) Uani 1 1 d . . .
F3 F 0.4041(3) -0.3151(3) -0.0137(4) 0.0519(9) Uani 1 1 d . . .
C3 C 0.4457(5) -0.0449(5) -0.1969(6) 0.0346(13) Uani 1 1 d . . .
F4 F 0.2495(3) -0.1717(3) 0.1035(3) 0.0439(8) Uani 1 1 d . . .
C4 C 0.4621(5) -0.1616(5) -0.1579(6) 0.0386(14) Uani 1 1 d . . .
H4 H 0.5183 -0.2135 -0.1984 0.046 Uiso 1 1 calc R . .
C5 C 0.3931(5) -0.1998(5) -0.0569(6) 0.0338(13) Uani 1 1 d . . .
C6 C 0.3125(5) -0.1264(5) 0.0017(5) 0.0303(12) Uani 1 1 d . . .
C1A C -0.0485(10) 0.1320(9) -0.4950(10) 0.029(2) Uiso 0.50 1 d P A 4
H1A1 H 0.0043 0.1825 -0.5488 0.034 Uiso 0.50 1 calc PR A 4
H1A2 H -0.1385 0.1352 -0.5426 0.034 Uiso 0.50 1 calc PR A 4
C2A C -0.0451(12) 0.1857(13) -0.3543(14) 0.033(3) Uiso 0.50 1 d P A 4
H2A1 H -0.0937 0.1350 -0.2979 0.049 Uiso 0.50 1 calc PR A 4
H2A2 H -0.0839 0.2657 -0.3629 0.049 Uiso 0.50 1 calc PR A 4
H2A3 H 0.0445 0.1919 -0.3095 0.049 Uiso 0.50 1 calc PR A 4
C3A C -0.1412(10) 0.0054(10) -0.5638(12) 0.037(2) Uiso 0.50 1 d P A 1
H3A1 H -0.1488 -0.0259 -0.6599 0.044 Uiso 0.50 1 calc PR A 1
H3A2 H -0.1681 0.0905 -0.5699 0.044 Uiso 0.50 1 calc PR A 1
C4A C -0.2360(14) -0.0638(13) -0.4862(14) 0.037(3) Uiso 0.50 1 d P A 1
H4A1 H -0.2169 -0.1496 -0.4884 0.056 Uiso 0.50 1 calc PR A 1
H4A2 H -0.3244 -0.0495 -0.5313 0.056 Uiso 0.50 1 calc PR A 1
H4A3 H -0.2271 -0.0365 -0.3895 0.056 Uiso 0.50 1 calc PR A 1
C5A C 0.0249(11) 0.0397(9) -0.3540(12) 0.034(3) Uiso 0.50 1 d P A 3
H5A1 H 0.1184 0.0314 -0.3213 0.041 Uiso 0.50 1 calc PR A 3
H5A2 H -0.0208 -0.0151 -0.2976 0.041 Uiso 0.50 1 calc PR A 3
C6A C -0.0144(13) 0.1662(14) -0.3259(16) 0.042(4) Uiso 0.50 1 d P A 3
H6A1 H 0.0098 0.2194 -0.3981 0.063 Uiso 0.50 1 calc PR A 3
H6A2 H 0.0293 0.1919 -0.2349 0.063 Uiso 0.50 1 calc PR A 3
H6A3 H -0.1080 0.1695 -0.3264 0.063 Uiso 0.50 1 calc PR A 3
C7A C -0.0707(9) -0.0773(10) -0.4042(11) 0.030(2) Uiso 0.50 1 d P A 2
H7A1 H -0.0408 -0.1611 -0.4086 0.036 Uiso 0.50 1 calc PR A 2
H7A2 H -0.0475 -0.0491 -0.3074 0.036 Uiso 0.50 1 calc PR A 2
C8A C -0.2144(14) -0.0746(14) -0.4409(15) 0.042(4) Uiso 0.50 1 d P A 2
H8A1 H -0.2453 0.0077 -0.4337 0.063 Uiso 0.50 1 calc PR A 2
H8A2 H -0.2535 -0.1261 -0.3767 0.063 Uiso 0.50 1 calc PR A 2
H8A3 H -0.2385 -0.1036 -0.5362 0.063 Uiso 0.50 1 calc PR A 2

loop_
_atom_site_aniso_label
_atom_site_aniso_U_11
_atom_site_aniso_U_22
_atom_site_aniso_U_33
_atom_site_aniso_U_23
_atom_site_aniso_U_13
_atom_site_aniso_U_12
Au1 0.03039(15) 0.03234(16) 0.03573(17) 0.00170(18) 0.01223(11) 0.00604(16)
S1 0.0357(8) 0.0325(8) 0.0627(10) -0.0091(8) 0.0142(7) 0.0020(7)
F1 0.052(2) 0.0350(19) 0.052(2) 0.0124(17) 0.0101(18) -0.0022(16)
N1 0.037(3) 0.025(3) 0.024(3) -0.002(3) 0.004(2) 0.005(3)
C1 0.029(2) 0.027(3) 0.037(3) -0.007(3) 0.001(2) 0.002(3)
F2 0.063(2) 0.079(3) 0.050(2) -0.002(2) 0.0313(19) -0.019(2)
C2 0.034(3) 0.029(3) 0.032(3) 0.000(2) 0.001(3) -0.003(2)
F3 0.062(2) 0.0285(18) 0.067(3) 0.0007(18) 0.0175(19) 0.0069(17)
C3 0.028(3) 0.048(3) 0.029(3) -0.003(3) 0.009(3) -0.008(2)
F4 0.055(2) 0.0316(18) 0.050(2) 0.0091(16) 0.0256(17) 0.0027(16)
C4 0.028(3) 0.045(4) 0.044(4) -0.012(3) 0.011(3) 0.001(3)
C5 0.035(3) 0.025(3) 0.042(3) -0.001(3) 0.006(3) 0.003(2)
C6 0.032(3) 0.031(3) 0.028(3) 0.002(2) 0.007(2) -0.004(2)

loop_
_atom_type_symbol
_atom_type_description
_atom_type_scat_dispersion_real
_atom_type_scat_dispersion_imag
_atom_type_scat_source
C C 0.0033 0.0016 'International Tables Vol C Tables 4.2.6.8 and 6.1.1.4'
H H 0.0000 0.0000 'International Tables Vol C Tables 4.2.6.8 and 6.1.1.4'
N N 0.0061 0.0033 'International Tables Vol C Tables 4.2.6.8 and 6.1.1.4'
F F 0.0171 0.0103 'International Tables Vol C Tables 4.2.6.8 and 6.1.1.4'
S S 0.1246 0.1234 'International Tables Vol C Tables 4.2.6.8 and 6.1.1.4'
Au Au -2.0133 8.8022 'International Tables Vol C Tables 4.2.6.8 and 6.1.1.4'

loop_
_geom_angle_atom_site_label_1
_geom_angle_atom_site_label_2
_geom_angle_atom_site_label_3
_geom_angle
_geom_angle_site_symmetry_1
_geom_angle_site_symmetry_3
S1 Au1 S1 180.0 . 3
C1 S1 Au1 101.50(18) . .
C5A N1 C5A 179.998(2) . 3_554
C5A N1 C3A 114.2(6) . .
C5A N1 C3A 65.8(6) 3_554 .
C5A N1 C3A 65.8(6) . 3_554
C5A N1 C3A 114.2(6) 3_554 3_554
C3A N1 C3A 179.999(1) . 3_554
C5A N1 C7A 112.3(6) . 3_554
C5A N1 C7A 67.7(6) 3_554 3_554
C3A N1 C7A 104.8(6) . 3_554
C3A N1 C7A 75.2(6) 3_554 3_554
C5A N1 C7A 67.7(6) . .
C5A N1 C7A 112.3(6) 3_554 .
C3A N1 C7A 75.2(6) . .
C3A N1 C7A 104.8(6) 3_554 .
C7A N1 C7A 179.998(1) 3_554 .
C5A N1 C1A 107.5(5) . 3_554
C5A N1 C1A 72.5(5) 3_554 3_554
C3A N1 C1A 109.1(5) . 3_554
C3A N1 C1A 70.9(5) 3_554 3_554
C7A N1 C1A 109.0(5) 3_554 3_554
C7A N1 C1A 71.0(5) . 3_554
C5A N1 C1A 72.5(5) . .
C5A N1 C1A 107.5(5) 3_554 .
C3A N1 C1A 70.9(5) . .
C3A N1 C1A 109.1(5) 3_554 .
C7A N1 C1A 71.0(5) 3_554 .
C7A N1 C1A 109.0(5) . .
C1A N1 C1A 179.999(1) 3_554 .
C6 C1 C2 115.2(5) . .
C6 C1 S1 124.4(4) . .
C2 C1 S1 120.3(4) . .
F1 C2 C3 119.0(5) . .
F1 C2 C1 119.9(5) . .
C3 C2 C1 121.1(5) . .
F2 C3 C4 119.8(5) . .
F2 C3 C2 117.4(5) . .
C4 C3 C2 122.8(5) . .
C3 C4 C5 116.1(5) . .
F3 C5 C6 118.3(5) . .
F3 C5 C4 119.3(5) . .
C6 C5 C4 122.4(5) . .
C5 C6 F4 118.3(5) . .
C5 C6 C1 122.4(5) . .
F4 C6 C1 119.2(5) . .
C2A C1A N1 116.3(8) . .
N1 C3A C4A 116.0(9) . .
N1 C5A C6A 116.2(10) . .
C8A C7A N1 113.5(9) . .

loop_
_geom_bond_atom_site_label_1
_geom_bond_atom_site_label_2
_geom_bond_distance
_geom_bond_site_symmetry_2
Au1 S1 2.2852(15) .
Au1 S1 2.2853(15) 3
S1 C1 1.762(5) .
F1 C2 1.348(6) .
N1 C5A 1.475(12) .
N1 C5A 1.475(12) 3_554
N1 C3A 1.523(11) .
N1 C3A 1.523(11) 3_554
N1 C7A 1.535(10) 3_554
N1 C7A 1.535(10) .
N1 C1A 1.562(10) 3_554
N1 C1A 1.562(10) .
C1 C6 1.383(7) .
C1 C2 1.398(8) .
F2 C3 1.360(6) .
C2 C3 1.374(8) .
F3 C5 1.355(6) .
C3 C4 1.362(8) .
F4 C6 1.362(5) .
C4 C5 1.367(7) .
C5 C6 1.358(7) .
C1A C2A 1.489(16) .
C3A C4A 1.538(17) .
C5A C6A 1.507(17) .
C7A C8A 1.498(17) .
